data_4027688
loop_
_publ_author_name
'Yi-Xin Fang'
'Liang Zhao'
'De-Xian Wang'
'Mei-Xiang Wang'

_publ_section_title
;
 Synthesis, Structure and Metal Binding Property of Internally
 1,3-Arylene-Bridged Azacalix[6]aromatics
;
_journal_name_full 'Journal of Organic Chemistry'
_journal_page_first 10073
_journal_page_last 10082
_journal_paper_doi 10.1021/jo301528f
_journal_volume 77
_journal_year 2012
_chemical_formula_moiety 'C41 H41 Co N13 O2, 3(C H4 O), Cl4 Co'
_chemical_formula_sum 'C44 H53 Cl4 Co2 N13 O5'
_chemical_formula_weight 1103.65
_chemical_name_systematic
; 
 ? 
;
_space_group_IT_number 2
_symmetry_cell_setting triclinic
_symmetry_space_group_name_Hall '-P 1'
_symmetry_space_group_name_H-M 'P -1'
_atom_sites_solution_hydrogens geom
_atom_sites_solution_primary direct
_atom_sites_solution_secondary difmap
_audit_creation_method SHELXL-97
_cell_angle_alpha 101.482(3)
_cell_angle_beta 91.641(4)
_cell_angle_gamma 99.266(4)
_cell_formula_units_Z 2
_cell_length_a 10.2033(19)
_cell_length_b 13.486(3)
_cell_length_c 18.280(4)
_cell_measurement_reflns_used 7630
_cell_measurement_temperature 173(2)
_cell_measurement_theta_max 26.37
_cell_measurement_theta_min 1.56
_cell_volume 2428.1(9)
_computing_cell_refinement 'CrystalClear (Rigaku Inc., 2007)'
_computing_data_collection 'CrystalClear (Rigaku Inc., 2007)'
_computing_data_reduction 'CrystalClear (Rigaku Inc., 2007)'
_computing_molecular_graphics 'XP in Siemens SHELXTL (Sheldrick, 1994)'
_computing_publication_material 'SHELX97 (Sheldrick, 1997)'
_computing_structure_refinement 'SHELXL-97 (Sheldrick, 1997)'
_computing_structure_solution 'SHELXS-97 (Sheldrick, 1990)'
_diffrn_ambient_temperature 173(2)
_diffrn_measured_fraction_theta_full 0.984
_diffrn_measured_fraction_theta_max 0.984
_diffrn_measurement_device_type 'MM007-HF CCD(Saturn 724+)'
_diffrn_measurement_method '\w scans at fixed \c = 45\%'
_diffrn_radiation_monochromator Confocal
_diffrn_radiation_source 'rotating anode'
_diffrn_radiation_type MoK\a
_diffrn_radiation_wavelength 0.71073
_diffrn_reflns_av_R_equivalents 0.0410
_diffrn_reflns_av_sigmaI/netI 0.0568
_diffrn_reflns_limit_h_max 12
_diffrn_reflns_limit_h_min -10
_diffrn_reflns_limit_k_max 16
_diffrn_reflns_limit_k_min -16
_diffrn_reflns_limit_l_max 17
_diffrn_reflns_limit_l_min -22
_diffrn_reflns_number 19420
_diffrn_reflns_theta_full 26.38
_diffrn_reflns_theta_max 26.38
_diffrn_reflns_theta_min 1.14
_exptl_absorpt_coefficient_mu 0.963
_exptl_absorpt_correction_T_max 0.9357
_exptl_absorpt_correction_T_min 0.8234
_exptl_absorpt_correction_type multi-scan
_exptl_absorpt_process_details 'CrystalClear (Rigaku Inc., 2007)'
_exptl_crystal_colour green
_exptl_crystal_density_diffrn 1.509
_exptl_crystal_description block
_exptl_crystal_F_000 1140
_exptl_crystal_size_max 0.21
_exptl_crystal_size_mid 0.17
_exptl_crystal_size_min 0.07
_refine_diff_density_max 0.780
_refine_diff_density_min -0.562
_refine_diff_density_rms 0.085
_refine_ls_extinction_method none
_refine_ls_goodness_of_fit_ref 1.096
_refine_ls_hydrogen_treatment constr
_refine_ls_matrix_type full
_refine_ls_number_parameters 621
_refine_ls_number_reflns 9791
_refine_ls_number_restraints 0
_refine_ls_restrained_S_all 1.096
_refine_ls_R_factor_all 0.0797
_refine_ls_R_factor_gt 0.0692
_refine_ls_shift/su_max 0.001
_refine_ls_shift/su_mean 0.000
_refine_ls_structure_factor_coef Fsqd
_refine_ls_weighting_details 'calc w=1/[\s^2^(Fo^2^)+(0.0647P)^2^+4.2772P] where P=(Fo^2^+2Fc^2^)/3'
_refine_ls_weighting_scheme calc
_refine_ls_wR_factor_gt 0.1595
_refine_ls_wR_factor_ref 0.1675
_reflns_number_gt 8493
_reflns_number_total 9791
_reflns_threshold_expression >2sigma(I)
_cod_data_source_file jo301528f_si_002_4.cif
_cod_data_source_block 1-CoCl2
_cod_original_cell_volume 2428.2(9)
_cod_database_code 4027688

loop_
_symmetry_equiv_pos_as_xyz
'x, y, z'
'-x, -y, -z'

loop_
_atom_site_label
_atom_site_type_symbol
_atom_site_fract_x
_atom_site_fract_y
_atom_site_fract_z
_atom_site_U_iso_or_equiv
_atom_site_adp_type
_atom_site_occupancy
_atom_site_symmetry_multiplicity
_atom_site_calc_flag
_atom_site_refinement_flags
Co1 Co 0.53991(5) 0.63280(4) 0.28430(3) 0.02892(15) Uani 1 1 d .
Co2 Co 0.20241(6) 0.73994(4) 0.70331(3) 0.03547(16) Uani 1 1 d .
Cl1 Cl 0.12045(15) 0.82914(11) 0.62414(9) 0.0675(4) Uani 1 1 d .
Cl2 Cl 0.07563(12) 0.73957(11) 0.80320(7) 0.0530(3) Uani 1 1 d .
Cl3 Cl 0.19317(12) 0.57517(8) 0.63794(6) 0.0424(3) Uani 1 1 d .
Cl4 Cl 0.41883(11) 0.80949(9) 0.73439(7) 0.0461(3) Uani 1 1 d .
O1 O 0.6491(3) 0.5150(2) 0.25084(16) 0.0356(6) Uani 1 1 d .
H1 H 0.6788 0.4878 0.2839 0.043 Uiso 1 1 d R
O1A O -0.2248(11) 0.9415(8) 0.5133(6) 0.209(4) Uani 1 1 d .
H1B H -0.2106 0.9170 0.5510 0.251 Uiso 1 1 d R
O2 O 0.4361(3) 0.7563(2) 0.32224(17) 0.0432(7) Uani 1 1 d .
H2 H 0.4701 0.8048 0.3572 0.052 Uiso 1 1 d R
O2A O -0.4493(7) 0.9105(4) 0.4236(3) 0.123(2) Uani 1 1 d .
H2B H -0.3804 0.9200 0.4521 0.148 Uiso 1 1 d R
O3A O -0.1818(7) 0.8607(6) 0.6402(4) 0.133(2) Uani 1 1 d .
H3B H -0.1023 0.8525 0.6360 0.160 Uiso 1 1 d R
N1 N 0.4087(3) 0.5735(2) 0.18880(17) 0.0268(7) Uani 1 1 d .
N2 N 0.3402(3) 0.4317(3) 0.2432(2) 0.0345(8) Uani 1 1 d .
N3 N 0.4195(3) 0.5567(3) 0.35233(19) 0.0363(8) Uani 1 1 d .
N4 N 0.5124(4) 0.6676(3) 0.46477(19) 0.0446(9) Uani 1 1 d .
N5 N 0.6786(3) 0.6865(3) 0.37749(18) 0.0327(7) Uani 1 1 d .
N6 N 0.8366(3) 0.7319(3) 0.29507(18) 0.0316(7) Uani 1 1 d .
N7 N 0.6439(3) 0.7323(2) 0.22160(17) 0.0274(7) Uani 1 1 d .
N8 N 0.4630(3) 0.7216(2) 0.13580(18) 0.0283(7) Uani 1 1 d .
N9 N 0.9295(3) 0.7221(3) 0.18202(18) 0.0300(7) Uani 1 1 d .
N10 N 0.9995(3) 0.7183(3) 0.06166(19) 0.0327(7) Uani 1 1 d .
N11 N 0.8448(3) 0.7960(3) 0.00679(18) 0.0308(7) Uani 1 1 d .
N12 N 0.6764(3) 0.8621(3) -0.04886(19) 0.0344(8) Uani 1 1 d .
N13 N 0.5601(3) 0.7894(2) 0.03866(18) 0.0289(7) Uani 1 1 d .
C1 C 0.4214(3) 0.6145(3) 0.1268(2) 0.0269(8) Uani 1 1 d .
C1A C -0.143(2) 1.0367(11) 0.5391(11) 0.287(12) Uani 1 1 d .
H1A1 H -0.0694 1.0285 0.5716 0.431 Uiso 1 1 calc R
H1A2 H -0.1953 1.0847 0.5673 0.431 Uiso 1 1 calc R
H1A3 H -0.1078 1.0638 0.4964 0.431 Uiso 1 1 calc R
C2 C 0.3904(4) 0.5544(3) 0.0557(2) 0.0325(9) Uani 1 1 d .
H2A H 0.4038 0.5838 0.0129 0.039 Uiso 1 1 calc R
C2A C -0.4560(13) 1.0099(8) 0.4011(8) 0.179(6) Uani 1 1 d .
H2A1 H -0.5169 1.0463 0.4323 0.269 Uiso 1 1 calc R
H2A2 H -0.4882 0.9968 0.3485 0.269 Uiso 1 1 calc R
H2A3 H -0.3671 1.0520 0.4077 0.269 Uiso 1 1 calc R
C3 C 0.3400(4) 0.4517(3) 0.0479(2) 0.0350(9) Uani 1 1 d .
H3A H 0.3200 0.4096 -0.0006 0.042 Uiso 1 1 calc R
C3A C -0.1968(12) 0.9262(7) 0.7045(4) 0.134(4) Uani 1 1 d .
H3A1 H -0.1739 0.8970 0.7472 0.201 Uiso 1 1 calc R
H3A2 H -0.2894 0.9371 0.7061 0.201 Uiso 1 1 calc R
H3A3 H -0.1380 0.9919 0.7067 0.201 Uiso 1 1 calc R
C4 C 0.3186(4) 0.4101(3) 0.1098(2) 0.0353(9) Uani 1 1 d .
H4A H 0.2798 0.3400 0.1049 0.042 Uiso 1 1 calc R
C5 C 0.3551(4) 0.4730(3) 0.1803(2) 0.0294(8) Uani 1 1 d .
C6 C 0.3032(5) 0.3199(3) 0.2339(3) 0.0470(11) Uani 1 1 d .
H6A H 0.3633 0.2861 0.2004 0.071 Uiso 1 1 calc R
H6B H 0.2115 0.2983 0.2124 0.071 Uiso 1 1 calc R
H6C H 0.3101 0.3009 0.2827 0.071 Uiso 1 1 calc R
C7 C 0.3166(4) 0.4883(3) 0.3147(2) 0.0351(9) Uani 1 1 d .
C8 C 0.1933(4) 0.4676(4) 0.3428(3) 0.0429(11) Uani 1 1 d .
H8A H 0.1226 0.4194 0.3146 0.051 Uiso 1 1 calc R
C9 C 0.1779(5) 0.5212(4) 0.4146(3) 0.0514(13) Uani 1 1 d .
H9A H 0.0939 0.5113 0.4356 0.062 Uiso 1 1 calc R
C10 C 0.2811(5) 0.5874(4) 0.4551(3) 0.0473(12) Uani 1 1 d .
H10A H 0.2702 0.6223 0.5045 0.057 Uiso 1 1 calc R
C11 C 0.4034(5) 0.6035(4) 0.4233(3) 0.0426(10) Uani 1 1 d .
C12 C 0.4893(6) 0.7183(5) 0.5417(3) 0.0653(16) Uani 1 1 d .
H12A H 0.4091 0.7496 0.5410 0.098 Uiso 1 1 calc R
H12B H 0.5660 0.7716 0.5618 0.098 Uiso 1 1 calc R
H12C H 0.4776 0.6673 0.5735 0.098 Uiso 1 1 calc R
C13 C 0.6462(5) 0.6728(3) 0.4461(2) 0.0403(10) Uani 1 1 d .
C14 C 0.7425(5) 0.6685(4) 0.5005(2) 0.0476(12) Uani 1 1 d .
H14A H 0.7176 0.6546 0.5476 0.057 Uiso 1 1 calc R
C15 C 0.8746(5) 0.6847(4) 0.4847(3) 0.0478(12) Uani 1 1 d .
H15A H 0.9415 0.6807 0.5208 0.057 Uiso 1 1 calc R
C16 C 0.9097(5) 0.7066(4) 0.4165(3) 0.0425(10) Uani 1 1 d .
H16A H 1.0004 0.7216 0.4058 0.051 Uiso 1 1 calc R
C17 C 0.8086(4) 0.7060(3) 0.3644(2) 0.0339(9) Uani 1 1 d .
C18 C 0.7509(4) 0.7899(3) 0.2646(2) 0.0296(8) Uani 1 1 d .
C19 C 0.7785(4) 0.8940(3) 0.2776(2) 0.0374(9) Uani 1 1 d .
H19A H 0.8535 0.9312 0.3090 0.045 Uiso 1 1 calc R
C20 C 0.6930(5) 0.9448(3) 0.2433(3) 0.0422(10) Uani 1 1 d .
H20A H 0.7072 1.0176 0.2521 0.051 Uiso 1 1 calc R
C21 C 0.5883(4) 0.8877(3) 0.1967(2) 0.0358(9) Uani 1 1 d .
H21A H 0.5305 0.9208 0.1718 0.043 Uiso 1 1 calc R
C22 C 0.5669(4) 0.7808(3) 0.1859(2) 0.0286(8) Uani 1 1 d .
C23 C 0.9182(4) 0.6824(3) 0.2433(2) 0.0293(8) Uani 1 1 d .
C24 C 0.9738(4) 0.5992(3) 0.2539(3) 0.0354(9) Uani 1 1 d .
H24A H 0.9643 0.5734 0.2985 0.043 Uiso 1 1 calc R
C25 C 1.0442(4) 0.5553(4) 0.1960(3) 0.0397(10) Uani 1 1 d .
H25A H 1.0831 0.4972 0.2004 0.048 Uiso 1 1 calc R
C26 C 1.0588(4) 0.5946(3) 0.1322(3) 0.0386(10) Uani 1 1 d .
H26A H 1.1095 0.5658 0.0932 0.046 Uiso 1 1 calc R
C27 C 0.9968(4) 0.6781(3) 0.1265(2) 0.0304(8) Uani 1 1 d .
C28 C 1.0066(4) 0.6476(4) -0.0094(2) 0.0405(10) Uani 1 1 d .
H28A H 1.0924 0.6237 -0.0104 0.061 Uiso 1 1 calc R
H28B H 0.9977 0.6831 -0.0507 0.061 Uiso 1 1 calc R
H28C H 0.9344 0.5887 -0.0148 0.061 Uiso 1 1 calc R
C29 C 0.9415(4) 0.8063(3) 0.0595(2) 0.0306(8) Uani 1 1 d .
C30 C 0.9882(4) 0.8983(3) 0.1102(2) 0.0364(9) Uani 1 1 d .
H30A H 1.0576 0.9025 0.1470 0.044 Uiso 1 1 calc R
C31 C 0.9305(4) 0.9829(3) 0.1053(3) 0.0420(10) Uani 1 1 d .
H31A H 0.9606 1.0470 0.1383 0.050 Uiso 1 1 calc R
C32 C 0.8285(4) 0.9727(3) 0.0515(3) 0.0419(10) Uani 1 1 d .
H32A H 0.7866 1.0295 0.0472 0.050 Uiso 1 1 calc R
C33 C 0.7886(4) 0.8785(3) 0.0042(2) 0.0319(9) Uani 1 1 d .
C34 C 0.6825(5) 0.9299(4) -0.1021(3) 0.0476(12) Uani 1 1 d .
H34A H 0.6232 0.8966 -0.1463 0.071 Uiso 1 1 calc R
H34B H 0.7739 0.9442 -0.1171 0.071 Uiso 1 1 calc R
H34C H 0.6545 0.9944 -0.0787 0.071 Uiso 1 1 calc R
C35 C 0.5545(4) 0.8271(3) -0.0235(2) 0.0308(8) Uani 1 1 d .
C36 C 0.4327(4) 0.8291(3) -0.0601(2) 0.0363(9) Uani 1 1 d .
H36A H 0.4293 0.8509 -0.1064 0.044 Uiso 1 1 calc R
C37 C 0.3190(4) 0.7987(3) -0.0270(3) 0.0398(10) Uani 1 1 d .
H37A H 0.2351 0.7984 -0.0511 0.048 Uiso 1 1 calc R
C38 C 0.3235(4) 0.7684(3) 0.0408(2) 0.0368(9) Uani 1 1 d .
H38A H 0.2456 0.7525 0.0664 0.044 Uiso 1 1 calc R
C39 C 0.4472(4) 0.7628(3) 0.0687(2) 0.0311(8) Uani 1 1 d .
C40 C 0.6707(5) 0.4598(4) 0.1782(3) 0.0462(11) Uani 1 1 d .
H40A H 0.7600 0.4418 0.1783 0.069 Uiso 1 1 calc R
H40B H 0.6628 0.5028 0.1414 0.069 Uiso 1 1 calc R
H40C H 0.6042 0.3970 0.1649 0.069 Uiso 1 1 calc R
C41 C 0.3025(5) 0.7647(5) 0.3063(4) 0.0694(17) Uani 1 1 d .
H41A H 0.2590 0.7815 0.3532 0.104 Uiso 1 1 calc R
H41B H 0.2556 0.6993 0.2765 0.104 Uiso 1 1 calc R
H41C H 0.3001 0.8191 0.2781 0.104 Uiso 1 1 calc R

loop_
_atom_site_aniso_label
_atom_site_aniso_U_11
_atom_site_aniso_U_22
_atom_site_aniso_U_33
_atom_site_aniso_U_23
_atom_site_aniso_U_13
_atom_site_aniso_U_12
Co1 0.0251(3) 0.0312(3) 0.0296(3) 0.0062(2) 0.0024(2) 0.0022(2)
Co2 0.0364(3) 0.0322(3) 0.0373(3) 0.0067(2) -0.0041(2) 0.0058(2)
Cl1 0.0702(9) 0.0514(7) 0.0797(10) 0.0278(7) -0.0394(8) -0.0035(7)
Cl2 0.0464(7) 0.0626(8) 0.0476(7) 0.0024(6) 0.0081(5) 0.0119(6)
Cl3 0.0570(7) 0.0330(5) 0.0359(5) 0.0060(4) 0.0083(5) 0.0047(5)
Cl4 0.0356(6) 0.0533(7) 0.0480(6) 0.0070(5) -0.0058(5) 0.0089(5)
O1 0.0356(16) 0.0338(15) 0.0386(16) 0.0078(12) 0.0018(12) 0.0091(12)
O1A 0.228(10) 0.151(8) 0.231(10) 0.033(7) -0.060(8) 0.001(7)
O2 0.0403(17) 0.0395(17) 0.0454(18) -0.0002(14) 0.0076(14) 0.0045(14)
O2A 0.173(6) 0.076(4) 0.106(4) -0.010(3) -0.008(4) 0.016(4)
O3A 0.116(5) 0.165(7) 0.114(5) 0.021(5) 0.000(4) 0.018(5)
N1 0.0191(15) 0.0268(16) 0.0338(17) 0.0051(13) 0.0034(13) 0.0035(12)
N2 0.0290(18) 0.0263(17) 0.047(2) 0.0082(15) -0.0021(15) 0.0013(14)
N3 0.0328(19) 0.042(2) 0.0360(19) 0.0128(16) 0.0063(15) 0.0046(16)
N4 0.048(2) 0.055(2) 0.0257(18) 0.0021(16) 0.0060(16) 0.0019(19)
N5 0.0345(18) 0.0333(18) 0.0287(17) 0.0054(14) -0.0010(14) 0.0032(15)
N6 0.0252(16) 0.0360(18) 0.0337(18) 0.0080(14) -0.0011(13) 0.0047(14)
N7 0.0240(16) 0.0277(16) 0.0292(16) 0.0046(13) -0.0003(13) 0.0026(13)
N8 0.0253(16) 0.0264(16) 0.0332(17) 0.0076(13) -0.0008(13) 0.0036(13)
N9 0.0224(16) 0.0315(17) 0.0344(18) 0.0053(14) -0.0009(13) 0.0021(13)
N10 0.0278(17) 0.0335(18) 0.0369(18) 0.0061(14) 0.0025(14) 0.0070(14)
N11 0.0240(16) 0.0329(18) 0.0360(18) 0.0097(14) 0.0050(13) 0.0027(14)
N12 0.0300(18) 0.0346(19) 0.0404(19) 0.0161(15) -0.0005(15) 0.0010(15)
N13 0.0281(17) 0.0256(16) 0.0337(17) 0.0076(13) -0.0013(13) 0.0052(13)
C1 0.0183(17) 0.0284(19) 0.033(2) 0.0045(15) 0.0006(14) 0.0028(14)
C1A 0.36(3) 0.102(10) 0.36(3) 0.028(13) 0.12(2) -0.075(14)
C2 0.026(2) 0.037(2) 0.034(2) 0.0078(17) 0.0032(16) 0.0060(17)
C2A 0.226(14) 0.105(8) 0.252(15) 0.081(9) 0.152(12) 0.083(9)
C3 0.027(2) 0.034(2) 0.039(2) -0.0039(17) 0.0006(17) 0.0054(17)
C3A 0.229(12) 0.087(6) 0.065(5) -0.010(4) 0.056(6) -0.013(7)
C4 0.025(2) 0.027(2) 0.051(3) 0.0033(18) 0.0011(18) 0.0020(16)
C5 0.0204(18) 0.028(2) 0.039(2) 0.0066(16) -0.0001(15) 0.0038(15)
C6 0.041(3) 0.030(2) 0.070(3) 0.014(2) -0.003(2) 0.0052(19)
C7 0.036(2) 0.034(2) 0.040(2) 0.0161(18) 0.0029(18) 0.0085(18)
C8 0.030(2) 0.053(3) 0.052(3) 0.028(2) 0.0044(19) 0.005(2)
C9 0.040(3) 0.072(4) 0.052(3) 0.030(3) 0.015(2) 0.012(2)
C10 0.043(3) 0.065(3) 0.038(2) 0.016(2) 0.012(2) 0.012(2)
C11 0.043(3) 0.049(3) 0.040(2) 0.017(2) 0.010(2) 0.009(2)
C12 0.075(4) 0.079(4) 0.034(3) -0.001(3) 0.018(3) 0.004(3)
C13 0.045(3) 0.041(2) 0.031(2) 0.0031(18) 0.0042(19) 0.000(2)
C14 0.055(3) 0.056(3) 0.028(2) 0.006(2) -0.002(2) 0.003(2)
C15 0.051(3) 0.050(3) 0.039(3) 0.009(2) -0.015(2) 0.001(2)
C16 0.039(2) 0.042(3) 0.042(2) 0.006(2) -0.0093(19) 0.000(2)
C17 0.031(2) 0.035(2) 0.033(2) 0.0068(17) -0.0045(17) 0.0009(17)
C18 0.0263(19) 0.033(2) 0.030(2) 0.0060(16) 0.0038(15) 0.0049(16)
C19 0.036(2) 0.027(2) 0.045(2) -0.0008(17) -0.0055(18) 0.0028(17)
C20 0.049(3) 0.027(2) 0.049(3) 0.0030(19) -0.003(2) 0.0070(19)
C21 0.035(2) 0.029(2) 0.044(2) 0.0086(18) -0.0026(18) 0.0071(17)
C22 0.0262(19) 0.030(2) 0.032(2) 0.0066(16) 0.0024(15) 0.0096(16)
C23 0.0184(18) 0.0278(19) 0.039(2) 0.0045(16) -0.0041(15) -0.0003(15)
C24 0.024(2) 0.038(2) 0.047(2) 0.0146(19) -0.0010(17) 0.0056(17)
C25 0.026(2) 0.041(2) 0.057(3) 0.017(2) 0.0008(19) 0.0114(18)
C26 0.026(2) 0.040(2) 0.052(3) 0.010(2) 0.0044(18) 0.0095(18)
C27 0.0204(18) 0.030(2) 0.039(2) 0.0051(16) -0.0006(16) 0.0015(15)
C28 0.030(2) 0.047(3) 0.043(2) 0.004(2) 0.0011(18) 0.0098(19)
C29 0.0215(19) 0.032(2) 0.038(2) 0.0101(17) 0.0050(16) 0.0010(16)
C30 0.027(2) 0.033(2) 0.047(2) 0.0098(18) -0.0024(18) -0.0025(17)
C31 0.039(2) 0.030(2) 0.052(3) 0.0048(19) -0.005(2) -0.0055(18)
C32 0.040(2) 0.028(2) 0.057(3) 0.0108(19) -0.003(2) 0.0020(18)
C33 0.026(2) 0.032(2) 0.039(2) 0.0149(17) 0.0046(16) -0.0010(16)
C34 0.045(3) 0.049(3) 0.048(3) 0.024(2) -0.006(2) -0.006(2)
C35 0.031(2) 0.0236(19) 0.037(2) 0.0067(16) -0.0030(16) 0.0037(16)
C36 0.035(2) 0.037(2) 0.039(2) 0.0127(18) -0.0016(18) 0.0053(18)
C37 0.033(2) 0.042(2) 0.047(3) 0.014(2) -0.0091(19) 0.0090(19)
C38 0.024(2) 0.039(2) 0.047(2) 0.0115(19) -0.0015(18) 0.0046(17)
C39 0.026(2) 0.028(2) 0.038(2) 0.0054(16) 0.0006(16) 0.0022(16)
C40 0.037(2) 0.055(3) 0.041(2) -0.007(2) 0.0004(19) 0.013(2)
C41 0.048(3) 0.071(4) 0.090(4) 0.003(3) 0.009(3) 0.028(3)

loop_
_atom_type_symbol
_atom_type_description
_atom_type_scat_dispersion_real
_atom_type_scat_dispersion_imag
_atom_type_scat_source
C C 0.0033 0.0016 'International Tables Vol C Tables 4.2.6.8 and 6.1.1.4'
H H 0.0000 0.0000 'International Tables Vol C Tables 4.2.6.8 and 6.1.1.4'
N N 0.0061 0.0033 'International Tables Vol C Tables 4.2.6.8 and 6.1.1.4'
O O 0.0106 0.0060 'International Tables Vol C Tables 4.2.6.8 and 6.1.1.4'
Cl Cl 0.1484 0.1585 'International Tables Vol C Tables 4.2.6.8 and 6.1.1.4'
Co Co 0.3494 0.9721 'International Tables Vol C Tables 4.2.6.8 and 6.1.1.4'

loop_
_geom_angle_atom_site_label_1
_geom_angle_atom_site_label_2
_geom_angle_atom_site_label_3
_geom_angle
N3 Co1 O1 95.58(13)
N3 Co1 N1 93.38(13)
O1 Co1 N1 89.62(12)
N3 Co1 N7 169.68(14)
O1 Co1 N7 94.72(12)
N1 Co1 N7 87.08(12)
N3 Co1 N5 87.48(14)
O1 Co1 N5 87.23(12)
N1 Co1 N5 176.80(13)
N7 Co1 N5 92.62(13)
N3 Co1 O2 84.80(13)
O1 Co1 O2 177.29(12)
N1 Co1 O2 93.04(12)
N7 Co1 O2 84.89(12)
N5 Co1 O2 90.11(13)
Cl4 Co2 Cl2 113.66(5)
Cl4 Co2 Cl1 108.10(5)
Cl2 Co2 Cl1 109.98(6)
Cl4 Co2 Cl3 108.16(5)
Cl2 Co2 Cl3 109.63(5)
Cl1 Co2 Cl3 107.08(6)
C40 O1 Co1 131.2(3)
C40 O1 H1 110.1
Co1 O1 H1 118.1
C1A O1A H1B 96.2
C41 O2 Co1 129.6(3)
C41 O2 H2 109.5
Co1 O2 H2 120.1
C2A O2A H2B 106.7
C3A O3A H3B 111.7
C5 N1 C1 118.3(3)
C5 N1 Co1 114.7(3)
C1 N1 Co1 121.0(2)
C5 N2 C7 124.0(3)
C5 N2 C6 118.6(4)
C7 N2 C6 114.4(4)
C7 N3 C11 118.1(4)
C7 N3 Co1 113.7(3)
C11 N3 Co1 120.6(3)
C11 N4 C13 125.7(4)
C11 N4 C12 116.5(4)
C13 N4 C12 116.5(4)
C13 N5 C17 118.2(4)
C13 N5 Co1 121.0(3)
C17 N5 Co1 117.9(3)
C17 N6 C23 124.3(3)
C17 N6 C18 118.2(3)
C23 N6 C18 115.1(3)
C22 N7 C18 117.8(3)
C22 N7 Co1 114.5(2)
C18 N7 Co1 108.4(2)
C22 N8 C1 125.2(3)
C22 N8 C39 112.6(3)
C1 N8 C39 115.4(3)
C23 N9 C27 118.5(3)
C27 N10 C29 119.9(3)
C27 N10 C28 117.5(3)
C29 N10 C28 117.3(3)
C29 N11 C33 117.3(4)
C35 N12 C33 115.5(3)
C35 N12 C34 119.2(4)
C33 N12 C34 116.7(3)
C39 N13 C35 117.9(3)
N1 C1 C2 121.6(4)
N1 C1 N8 118.7(3)
C2 C1 N8 119.7(3)
O1A C1A H1A1 109.5
O1A C1A H1A2 109.5
H1A1 C1A H1A2 109.5
O1A C1A H1A3 109.5
H1A1 C1A H1A3 109.5
H1A2 C1A H1A3 109.5
C3 C2 C1 119.2(4)
C3 C2 H2A 120.4
C1 C2 H2A 120.4
O2A C2A H2A1 109.5
O2A C2A H2A2 109.5
H2A1 C2A H2A2 109.5
O2A C2A H2A3 109.5
H2A1 C2A H2A3 109.5
H2A2 C2A H2A3 109.5
C4 C3 C2 120.2(4)
C4 C3 H3A 119.9
C2 C3 H3A 119.9
O3A C3A H3A1 109.5
O3A C3A H3A2 109.5
H3A1 C3A H3A2 109.5
O3A C3A H3A3 109.5
H3A1 C3A H3A3 109.5
H3A2 C3A H3A3 109.5
C3 C4 C5 118.5(4)
C3 C4 H4A 120.7
C5 C4 H4A 120.7
N1 C5 N2 118.4(3)
N1 C5 C4 121.9(4)
N2 C5 C4 119.6(4)
N2 C6 H6A 109.5
N2 C6 H6B 109.5
H6A C6 H6B 109.5
N2 C6 H6C 109.5
H6A C6 H6C 109.5
H6B C6 H6C 109.5
N3 C7 C8 123.8(4)
N3 C7 N2 117.2(4)
C8 C7 N2 118.9(4)
C7 C8 C9 116.5(4)
C7 C8 H8A 121.7
C9 C8 H8A 121.7
C10 C9 C8 121.1(4)
C10 C9 H9A 119.5
C8 C9 H9A 119.5
C9 C10 C11 119.1(5)
C9 C10 H10A 120.4
C11 C10 H10A 120.4
N3 C11 N4 118.5(4)
N3 C11 C10 121.2(4)
N4 C11 C10 120.3(4)
N4 C12 H12A 109.5
N4 C12 H12B 109.5
H12A C12 H12B 109.5
N4 C12 H12C 109.5
H12A C12 H12C 109.5
H12B C12 H12C 109.5
N5 C13 C14 121.6(4)
N5 C13 N4 119.3(4)
C14 C13 N4 119.0(4)
C15 C14 C13 118.9(4)
C15 C14 H14A 120.6
C13 C14 H14A 120.6
C14 C15 C16 120.0(4)
C14 C15 H15A 120.0
C16 C15 H15A 120.0
C15 C16 C17 117.9(4)
C15 C16 H16A 121.0
C17 C16 H16A 121.0
N5 C17 C16 123.1(4)
N5 C17 N6 115.7(3)
C16 C17 N6 121.1(4)
C19 C18 N7 123.9(4)
C19 C18 N6 121.3(4)
N7 C18 N6 114.7(3)
C18 C19 C20 117.9(4)
C18 C19 H19A 121.1
C20 C19 H19A 121.1
C21 C20 C19 119.0(4)
C21 C20 H20A 120.5
C19 C20 H20A 120.5
C20 C21 C22 119.7(4)
C20 C21 H21A 120.2
C22 C21 H21A 120.2
N7 C22 C21 121.5(4)
N7 C22 N8 118.5(3)
C21 C22 N8 120.0(3)
N9 C23 C24 124.1(4)
N9 C23 N6 112.4(3)
C24 C23 N6 123.4(4)
C23 C24 C25 116.4(4)
C23 C24 H24A 121.8
C25 C24 H24A 121.8
C26 C25 C24 121.1(4)
C26 C25 H25A 119.5
C24 C25 H25A 119.5
C25 C26 C27 118.0(4)
C25 C26 H26A 121.0
C27 C26 H26A 121.0
N9 C27 C26 121.8(4)
N9 C27 N10 116.6(4)
C26 C27 N10 121.5(4)
N10 C28 H28A 109.5
N10 C28 H28B 109.5
H28A C28 H28B 109.5
N10 C28 H28C 109.5
H28A C28 H28C 109.5
H28B C28 H28C 109.5
N11 C29 C30 123.4(4)
N11 C29 N10 116.6(4)
C30 C29 N10 119.9(4)
C31 C30 C29 118.2(4)
C31 C30 H30A 120.9
C29 C30 H30A 120.9
C30 C31 C32 118.9(4)
C30 C31 H31A 120.5
C32 C31 H31A 120.5
C33 C32 C31 118.7(4)
C33 C32 H32A 120.6
C31 C32 H32A 120.6
N11 C33 C32 123.4(4)
N11 C33 N12 115.7(4)
C32 C33 N12 120.7(4)
N12 C34 H34A 109.5
N12 C34 H34B 109.5
H34A C34 H34B 109.5
N12 C34 H34C 109.5
H34A C34 H34C 109.5
H34B C34 H34C 109.5
N13 C35 N12 115.3(3)
N13 C35 C36 121.4(4)
N12 C35 C36 123.2(4)
C37 C36 C35 117.7(4)
C37 C36 H36A 121.1
C35 C36 H36A 121.1
C36 C37 C38 121.4(4)
C36 C37 H37A 119.3
C38 C37 H37A 119.3
C39 C38 C37 115.7(4)
C39 C38 H38A 122.2
C37 C38 H38A 122.2
N13 C39 C38 125.4(4)
N13 C39 N8 114.0(3)
C38 C39 N8 120.6(4)
O1 C40 H40A 109.5
O1 C40 H40B 109.5
H40A C40 H40B 109.5
O1 C40 H40C 109.5
H40A C40 H40C 109.5
H40B C40 H40C 109.5
O2 C41 H41A 109.5
O2 C41 H41B 109.5
H41A C41 H41B 109.5
O2 C41 H41C 109.5
H41A C41 H41C 109.5
H41B C41 H41C 109.5

loop_
_geom_bond_atom_site_label_1
_geom_bond_atom_site_label_2
_geom_bond_distance
Co1 N3 2.074(3)
Co1 O1 2.088(3)
Co1 N1 2.108(3)
Co1 N7 2.113(3)
Co1 N5 2.114(3)
Co1 O2 2.128(3)
Co2 Cl4 2.2644(13)
Co2 Cl2 2.2681(14)
Co2 Cl1 2.2780(14)
Co2 Cl3 2.2900(13)
O1 C40 1.430(5)
O1 H1 0.8399
O1A C1A 1.399(15)
O1A H1B 0.8399
O2 C41 1.413(6)
O2 H2 0.8399
O2A C2A 1.489(10)
O2A H2B 0.8400
O3A C3A 1.350(9)
O3A H3B 0.8400
N1 C5 1.355(5)
N1 C1 1.356(5)
N2 C5 1.376(5)
N2 C7 1.424(5)
N2 C6 1.467(5)
N3 C7 1.349(5)
N3 C11 1.351(6)
N4 C11 1.394(6)
N4 C13 1.410(6)
N4 C12 1.480(6)
N5 C13 1.347(5)
N5 C17 1.349(5)
N6 C17 1.405(5)
N6 C23 1.416(5)
N6 C18 1.431(5)
N7 C22 1.332(5)
N7 C18 1.360(5)
N8 C22 1.408(5)
N8 C1 1.413(5)
N8 C39 1.459(5)
N9 C23 1.335(5)
N9 C27 1.336(5)
N10 C27 1.398(5)
N10 C29 1.415(5)
N10 C28 1.462(5)
N11 C29 1.330(5)
N11 C33 1.339(5)
N12 C35 1.383(5)
N12 C33 1.438(5)
N12 C34 1.458(5)
N13 C39 1.318(5)
N13 C35 1.338(5)
C1 C2 1.386(5)
C1A H1A1 0.9800
C1A H1A2 0.9800
C1A H1A3 0.9800
C2 C3 1.374(6)
C2 H2A 0.9500
C2A H2A1 0.9800
C2A H2A2 0.9800
C2A H2A3 0.9800
C3 C4 1.367(6)
C3 H3A 0.9500
C3A H3A1 0.9800
C3A H3A2 0.9800
C3A H3A3 0.9800
C4 C5 1.398(6)
C4 H4A 0.9500
C6 H6A 0.9800
C6 H6B 0.9800
C6 H6C 0.9800
C7 C8 1.381(6)
C8 C9 1.393(7)
C8 H8A 0.9500
C9 C10 1.358(7)
C9 H9A 0.9500
C10 C11 1.395(6)
C10 H10A 0.9500
C12 H12A 0.9800
C12 H12B 0.9800
C12 H12C 0.9800
C13 C14 1.393(7)
C14 C15 1.378(7)
C14 H14A 0.9500
C15 C16 1.381(7)
C15 H15A 0.9500
C16 C17 1.382(6)
C16 H16A 0.9500
C18 C19 1.358(6)
C19 C20 1.399(6)
C19 H19A 0.9500
C20 C21 1.371(6)
C20 H20A 0.9500
C21 C22 1.396(5)
C21 H21A 0.9500
C23 C24 1.380(6)
C24 C25 1.385(6)
C24 H24A 0.9500
C25 C26 1.377(6)
C25 H25A 0.9500
C26 C27 1.397(6)
C26 H26A 0.9500
C28 H28A 0.9800
C28 H28B 0.9800
C28 H28C 0.9800
C29 C30 1.397(6)
C30 C31 1.382(6)
C30 H30A 0.9500
C31 C32 1.382(6)
C31 H31A 0.9500
C32 C33 1.380(6)
C32 H32A 0.9500
C34 H34A 0.9800
C34 H34B 0.9800
C34 H34C 0.9800
C35 C36 1.401(6)
C36 C37 1.366(6)
C36 H36A 0.9500
C37 C38 1.382(6)
C37 H37A 0.9500
C38 C39 1.368(6)
C38 H38A 0.9500
C40 H40A 0.9800
C40 H40B 0.9800
C40 H40C 0.9800
C41 H41A 0.9800
C41 H41B 0.9800
C41 H41C 0.9800

loop_
_geom_torsion_atom_site_label_1
_geom_torsion_atom_site_label_2
_geom_torsion_atom_site_label_3
_geom_torsion_atom_site_label_4
_geom_torsion
N3 Co1 O1 C40 123.4(4)
N1 Co1 O1 C40 30.0(4)
N7 Co1 O1 C40 -57.0(4)
N5 Co1 O1 C40 -149.4(4)
O2 Co1 O1 C40 -139(2)
N3 Co1 O2 C41 -69.9(5)
O1 Co1 O2 C41 -168(2)
N1 Co1 O2 C41 23.3(5)
N7 Co1 O2 C41 110.0(4)
N5 Co1 O2 C41 -157.3(4)
N3 Co1 N1 C5 -41.8(3)
O1 Co1 N1 C5 53.8(3)
N7 Co1 N1 C5 148.5(3)
N5 Co1 N1 C5 64(2)
O2 Co1 N1 C5 -126.7(3)
N3 Co1 N1 C1 165.7(3)
O1 Co1 N1 C1 -98.7(3)
N7 Co1 N1 C1 -4.0(3)
N5 Co1 N1 C1 -89(2)
O2 Co1 N1 C1 80.8(3)
O1 Co1 N3 C7 -81.1(3)
N1 Co1 N3 C7 8.8(3)
N7 Co1 N3 C7 101.1(8)
N5 Co1 N3 C7 -168.1(3)
O2 Co1 N3 C7 101.6(3)
O1 Co1 N3 C11 129.9(3)
N1 Co1 N3 C11 -140.1(3)
N7 Co1 N3 C11 -47.9(9)
N5 Co1 N3 C11 43.0(3)
O2 Co1 N3 C11 -47.4(3)
N3 Co1 N5 C13 -9.6(3)
O1 Co1 N5 C13 -105.3(3)
N1 Co1 N5 C13 -115(2)
N7 Co1 N5 C13 160.1(3)
O2 Co1 N5 C13 75.2(3)
N3 Co1 N5 C17 150.8(3)
O1 Co1 N5 C17 55.1(3)
N1 Co1 N5 C17 45(2)
N7 Co1 N5 C17 -39.5(3)
O2 Co1 N5 C17 -124.4(3)
N3 Co1 N7 C22 -44.8(8)
O1 Co1 N7 C22 137.4(3)
N1 Co1 N7 C22 48.0(3)
N5 Co1 N7 C22 -135.2(3)
O2 Co1 N7 C22 -45.3(3)
N3 Co1 N7 C18 89.0(8)
O1 Co1 N7 C18 -88.8(3)
N1 Co1 N7 C18 -178.2(3)
N5 Co1 N7 C18 -1.4(3)
O2 Co1 N7 C18 88.5(3)
C5 N1 C1 C2 -4.9(5)
Co1 N1 C1 C2 146.6(3)
C5 N1 C1 N8 172.9(3)
Co1 N1 C1 N8 -35.5(4)
C22 N8 C1 N1 43.8(5)
C39 N8 C1 N1 -167.5(3)
C22 N8 C1 C2 -138.3(4)
C39 N8 C1 C2 10.4(5)
N1 C1 C2 C3 2.9(6)
N8 C1 C2 C3 -174.9(4)
C1 C2 C3 C4 1.2(6)
C2 C3 C4 C5 -3.1(6)
C1 N1 C5 N2 -179.0(3)
Co1 N1 C5 N2 27.7(4)
C1 N1 C5 C4 2.9(5)
Co1 N1 C5 C4 -150.4(3)
C7 N2 C5 N1 30.6(5)
C6 N2 C5 N1 -170.0(4)
C7 N2 C5 C4 -151.2(4)
C6 N2 C5 C4 8.1(5)
C3 C4 C5 N1 1.1(6)
C3 C4 C5 N2 -177.0(4)
C11 N3 C7 C8 3.8(6)
Co1 N3 C7 C8 -146.0(4)
C11 N3 C7 N2 -173.3(4)
Co1 N3 C7 N2 36.9(4)
C5 N2 C7 N3 -72.8(5)
C6 N2 C7 N3 127.1(4)
C5 N2 C7 C8 109.9(5)
C6 N2 C7 C8 -50.2(5)
N3 C7 C8 C9 -0.5(7)
N2 C7 C8 C9 176.6(4)
C7 C8 C9 C10 -2.2(7)
C8 C9 C10 C11 1.5(8)
C7 N3 C11 N4 174.7(4)
Co1 N3 C11 N4 -37.7(6)
C7 N3 C11 C10 -4.5(7)
Co1 N3 C11 C10 143.1(4)
C13 N4 C11 N3 -14.1(7)
C12 N4 C11 N3 179.1(5)
C13 N4 C11 C10 165.0(5)
C12 N4 C11 C10 -1.7(7)
C9 C10 C11 N3 1.9(7)
C9 C10 C11 N4 -177.2(5)
C17 N5 C13 C14 -6.4(6)
Co1 N5 C13 C14 154.0(4)
C17 N5 C13 N4 170.6(4)
Co1 N5 C13 N4 -29.1(5)
C11 N4 C13 N5 52.0(7)
C12 N4 C13 N5 -141.3(5)
C11 N4 C13 C14 -131.0(5)
C12 N4 C13 C14 35.7(7)
N5 C13 C14 C15 3.9(7)
N4 C13 C14 C15 -173.1(4)
C13 C14 C15 C16 1.2(7)
C14 C15 C16 C17 -3.4(7)
C13 N5 C17 C16 4.0(6)
Co1 N5 C17 C16 -157.0(3)
C13 N5 C17 N6 -172.5(4)
Co1 N5 C17 N6 26.5(5)
C15 C16 C17 N5 0.9(7)
C15 C16 C17 N6 177.2(4)
C23 N6 C17 N5 -127.0(4)
C18 N6 C17 N5 34.5(5)
C23 N6 C17 C16 56.4(6)
C18 N6 C17 C16 -142.1(4)
C22 N7 C18 C19 4.9(6)
Co1 N7 C18 C19 -127.2(4)
C22 N7 C18 N6 -173.9(3)
Co1 N7 C18 N6 54.0(4)
C17 N6 C18 C19 92.7(5)
C23 N6 C18 C19 -104.1(4)
C17 N6 C18 N7 -88.5(4)
C23 N6 C18 N7 74.7(4)
N7 C18 C19 C20 -1.4(6)
N6 C18 C19 C20 177.3(4)
C18 C19 C20 C21 -1.9(7)
C19 C20 C21 C22 1.7(7)
C18 N7 C22 C21 -5.1(6)
Co1 N7 C22 C21 124.2(4)
C18 N7 C22 N8 174.3(3)
Co1 N7 C22 N8 -56.4(4)
C20 C21 C22 N7 2.0(6)
C20 C21 C22 N8 -177.4(4)
C1 N8 C22 N7 8.7(6)
C39 N8 C22 N7 -140.8(4)
C1 N8 C22 C21 -171.9(4)
C39 N8 C22 C21 38.6(5)
C27 N9 C23 C24 1.1(6)
C27 N9 C23 N6 -175.8(3)
C17 N6 C23 N9 -179.6(3)
C18 N6 C23 N9 18.4(5)
C17 N6 C23 C24 3.5(6)
C18 N6 C23 C24 -158.5(4)
N9 C23 C24 C25 -0.5(6)
N6 C23 C24 C25 176.0(4)
C23 C24 C25 C26 1.0(6)
C24 C25 C26 C27 -2.0(6)
C23 N9 C27 C26 -2.2(6)
C23 N9 C27 N10 176.4(3)
C25 C26 C27 N9 2.6(6)
C25 C26 C27 N10 -175.8(4)
C29 N10 C27 N9 4.7(5)
C28 N10 C27 N9 -148.7(4)
C29 N10 C27 C26 -176.7(4)
C28 N10 C27 C26 29.8(5)
C33 N11 C29 C30 -1.4(6)
C33 N11 C29 N10 179.8(3)
C27 N10 C29 N11 -121.4(4)
C28 N10 C29 N11 32.1(5)
C27 N10 C29 C30 59.9(5)
C28 N10 C29 C30 -146.7(4)
N11 C29 C30 C31 0.1(6)
N10 C29 C30 C31 178.8(4)
C29 C30 C31 C32 0.9(6)
C30 C31 C32 C33 -0.5(7)
C29 N11 C33 C32 1.9(6)
C29 N11 C33 N12 -174.5(3)
C31 C32 C33 N11 -0.9(7)
C31 C32 C33 N12 175.3(4)
C35 N12 C33 N11 86.1(4)
C34 N12 C33 N11 -126.2(4)
C35 N12 C33 C32 -90.4(5)
C34 N12 C33 C32 57.4(6)
C39 N13 C35 N12 174.5(3)
C39 N13 C35 C36 -6.2(6)
C33 N12 C35 N13 -15.8(5)
C34 N12 C35 N13 -162.7(4)
C33 N12 C35 C36 165.0(4)
C34 N12 C35 C36 18.1(6)
N13 C35 C36 C37 5.1(6)
N12 C35 C36 C37 -175.8(4)
C35 C36 C37 C38 1.0(7)
C36 C37 C38 C39 -5.3(7)
C35 N13 C39 C38 1.4(6)
C35 N13 C39 N8 179.4(3)
C37 C38 C39 N13 4.2(6)
C37 C38 C39 N8 -173.6(4)
C22 N8 C39 N13 45.7(4)
C1 N8 C39 N13 -106.9(4)
C22 N8 C39 C38 -136.2(4)
C1 N8 C39 C38 71.1(5)
